data_2107999
loop_
_publ_author_name
'Bouanga Boudiombo, Jacky S.'
'Jacobs, Ayesha'

_publ_section_title
;
 Solvates of selected fenamic acids with substituted pyridines: structure,
 thermal stability and desolvation
;
_journal_issue 6
_journal_name_full 'Acta Crystallographica Section B'
_journal_page_first 836
_journal_page_last 845
_journal_paper_doi 10.1107/S2052520616014128
_journal_volume 72
_journal_year 2016
_chemical_formula_sum 'C20 H19 Cl N2 O2'
_chemical_formula_weight 354.82
_chemical_name_systematic
;
 2-(2,3-dimethylphenyl)aminobenzoic acid 3-chloropyridine solvate
;
_space_group_IT_number 2
_symmetry_cell_setting triclinic
_symmetry_space_group_name_Hall '-P 1'
_symmetry_space_group_name_H-M 'P -1'
_atom_sites_solution_hydrogens geom
_atom_sites_solution_primary direct
_atom_sites_solution_secondary difmap
_audit_creation_method SHELXL-97
_cell_angle_alpha 80.06(3)
_cell_angle_beta 84.88(3)
_cell_angle_gamma 65.50(3)
_cell_formula_units_Z 2
_cell_length_a 7.6718(15)
_cell_length_b 7.7441(15)
_cell_length_c 16.056(3)
_cell_measurement_reflns_used 20017
_cell_measurement_temperature 173(2)
_cell_measurement_theta_max 28.49
_cell_measurement_theta_min 1.29
_cell_volume 854.8(4)
_computing_cell_refinement 'SAINT-Plus (Bruker, 2004)'
_computing_data_collection 'APEX2 (Bruker, 2005)'
_computing_data_reduction 'SAINT-Plus and XPREP (Bruker 2004)'
_computing_molecular_graphics 'X-seed (Barbour, 1999)'
_computing_publication_material 'SHELXL-97 (Sheldrick, 1997)'
_computing_structure_refinement 'SHELXL-97 (Sheldrick, 1997)'
_computing_structure_solution 'SHELXS-97 (Sheldrick, 1990)'
_diffrn_ambient_temperature 173(2)
_diffrn_measured_fraction_theta_full 0.988
_diffrn_measured_fraction_theta_max 0.988
_diffrn_measurement_device_type 'Bruker Kappa Duo Apex II diffractometer'
_diffrn_measurement_method '1.2\% \f scans and \w scans'
_diffrn_radiation_monochromator graphite
_diffrn_radiation_source 'fine-focus sealed tube'
_diffrn_radiation_type MoK\a
_diffrn_radiation_wavelength 0.71073
_diffrn_reflns_av_R_equivalents 0.0283
_diffrn_reflns_av_sigmaI/netI 0.0327
_diffrn_reflns_limit_h_max 10
_diffrn_reflns_limit_h_min -10
_diffrn_reflns_limit_k_max 10
_diffrn_reflns_limit_k_min -10
_diffrn_reflns_limit_l_max 21
_diffrn_reflns_limit_l_min -21
_diffrn_reflns_number 13863
_diffrn_reflns_theta_full 28.49
_diffrn_reflns_theta_max 28.49
_diffrn_reflns_theta_min 1.29
_exptl_absorpt_coefficient_mu 0.240
_exptl_absorpt_correction_T_max 0.969
_exptl_absorpt_correction_T_min 0.891
_exptl_absorpt_correction_type multi-scan
_exptl_absorpt_process_details SADABS
_exptl_crystal_colour orange
_exptl_crystal_density_diffrn 1.379
_exptl_crystal_density_method 'not measured'
_exptl_crystal_description block
_exptl_crystal_F_000 372
_exptl_crystal_size_max 0.150
_exptl_crystal_size_mid 0.140
_exptl_crystal_size_min 0.130
_refine_diff_density_max 0.322
_refine_diff_density_min -0.227
_refine_ls_extinction_method none
_refine_ls_goodness_of_fit_ref 1.046
_refine_ls_hydrogen_treatment mixed
_refine_ls_matrix_type full
_refine_ls_number_parameters 236
_refine_ls_number_reflns 4290
_refine_ls_number_restraints 0
_refine_ls_restrained_S_all 1.046
_refine_ls_R_factor_all 0.0542
_refine_ls_R_factor_gt 0.0400
_refine_ls_shift/su_max 0.000
_refine_ls_shift/su_mean 0.000
_refine_ls_structure_factor_coef Fsqd
_refine_ls_weighting_details 'calc w=1/[\s^2^(Fo^2^)+(0.0691P)^2^+0.0888P] where P=(Fo^2^+2Fc^2^)/3'
_refine_ls_weighting_scheme calc
_refine_ls_wR_factor_gt 0.1125
_refine_ls_wR_factor_ref 0.1218
_reflns_number_gt 3370
_reflns_number_total 4290
_reflns_threshold_expression >2sigma(I)
_cod_data_source_file lo5010sup1.cif
_cod_data_source_block ma3clpyr
_cod_depositor_comments 'Adding full bibliography for 2107996--2108002.cif.'
_cod_original_sg_symbol_H-M P-1
_cod_database_code 2107999
_cod_database_fobs_code 2107999

loop_
_symmetry_equiv_pos_as_xyz
'x, y, z'
'-x, -y, -z'

loop_
_atom_site_type_symbol
_atom_site_label
_atom_site_fract_x
_atom_site_fract_y
_atom_site_fract_z
_atom_site_U_iso_or_equiv
_atom_site_adp_type
_atom_site_calc_flag
_atom_site_refinement_flags
_atom_site_occupancy
_atom_site_symmetry_multiplicity
Cl Cl1 0.23755(6) 0.32298(5) 0.42612(3) 0.03577(14) Uani d . 1 1
O O1 0.07259(17) 0.80218(16) 0.63918(7) 0.0343(3) Uani d . 1 1
N N1 -0.12767(19) 0.87330(17) 0.78256(8) 0.0262(3) Uani d . 1 1
O O2 0.22928(18) 0.98357(17) 0.58659(7) 0.0336(3) Uani d . 1 1
N N2 0.32388(18) 0.77170(17) 0.46329(8) 0.0245(3) Uani d . 1 1
H H7 -0.100(3) 0.819(3) 0.7356(13) 0.048(6) Uiso d . 1 1
H H2 0.265(4) 0.912(4) 0.5493(16) 0.075(8) Uiso d . 1 1
C C2 0.0346(2) 1.06653(19) 0.70739(9) 0.0198(3) Uani d . 1 1
C C7 -0.0851(2) 1.03223(18) 0.77437(9) 0.0204(3) Uani d . 1 1
C C10 -0.3683(2) 0.74311(19) 0.98100(9) 0.0230(3) Uani d . 1 1
C C1 0.1122(2) 0.9384(2) 0.64203(9) 0.0222(3) Uani d . 1 1
C C17 0.3176(2) 0.5047(2) 0.41166(9) 0.0234(3) Uani d . 1 1
C C3 0.0751(2) 1.2292(2) 0.70079(9) 0.0235(3) Uani d . 1 1
H H3 0.1551 1.2522 0.6555 0.028 Uiso calc R 1 1
C C8 -0.2646(2) 0.83698(19) 0.84015(9) 0.0224(3) Uani d . 1 1
C C20 0.4374(2) 0.7914(2) 0.39738(9) 0.0260(3) Uani d . 1 1
H H20 0.4807 0.8913 0.3924 0.031 Uiso calc R 1 1
C C5 -0.1173(2) 1.3237(2) 0.82320(9) 0.0264(3) Uani d . 1 1
H H5 -0.1706 1.4117 0.8626 0.032 Uiso calc R 1 1
C C6 -0.1599(2) 1.1646(2) 0.83154(9) 0.0238(3) Uani d . 1 1
H H6 -0.2412 1.1446 0.8768 0.029 Uiso calc R 1 1
C C16 0.2637(2) 0.6305(2) 0.47012(10) 0.0245(3) Uani d . 1 1
H H16 0.1817 0.6163 0.5163 0.029 Uiso calc R 1 1
C C13 -0.4278(2) 0.8397(2) 0.80699(10) 0.0260(3) Uani d . 1 1
H H13 -0.4488 0.8736 0.7479 0.031 Uiso calc R 1 1
C C18 0.4339(2) 0.5242(2) 0.34379(10) 0.0267(3) Uani d . 1 1
H H18 0.4720 0.4388 0.3032 0.032 Uiso calc R 1 1
C C4 0.0017(2) 1.3567(2) 0.75833(10) 0.0270(3) Uani d . 1 1
H H4 0.0324 1.4650 0.7535 0.032 Uiso calc R 1 1
C C12 -0.5592(2) 0.7929(2) 0.85997(10) 0.0288(3) Uani d . 1 1
H H12 -0.6697 0.7936 0.8373 0.035 Uiso calc R 1 1
C C19 0.4939(2) 0.6725(2) 0.33637(10) 0.0274(3) Uani d . 1 1
H H19 0.5729 0.6918 0.2899 0.033 Uiso calc R 1 1
C C9 -0.2324(2) 0.78832(18) 0.92743(9) 0.0218(3) Uani d . 1 1
C C11 -0.5291(2) 0.7452(2) 0.94626(10) 0.0268(3) Uani d . 1 1
H H11 -0.6199 0.7134 0.9824 0.032 Uiso calc R 1 1
C C14 -0.0550(2) 0.7795(2) 0.96435(10) 0.0284(3) Uani d . 1 1
H H14A 0.0325 0.7964 0.9185 0.043 Uiso calc R 1 1
H H14C 0.0084 0.6546 0.9994 0.043 Uiso calc R 1 1
H H14B -0.0903 0.8817 0.9991 0.043 Uiso calc R 1 1
C C15 -0.3403(2) 0.6938(2) 1.07514(10) 0.0302(3) Uani d . 1 1
H H15B -0.3627 0.8101 1.0987 0.045 Uiso calc R 1 1
H H15A -0.2090 0.5993 1.0869 0.045 Uiso calc R 1 1
H H15C -0.4310 0.6400 1.1012 0.045 Uiso calc R 1 1

loop_
_atom_site_aniso_label
_atom_site_aniso_U_11
_atom_site_aniso_U_22
_atom_site_aniso_U_33
_atom_site_aniso_U_12
_atom_site_aniso_U_13
_atom_site_aniso_U_23
Cl1 0.0409(3) 0.0307(2) 0.0437(3) -0.02279(18) 0.00057(19) -0.00538(17)
O1 0.0440(7) 0.0346(6) 0.0371(7) -0.0272(5) 0.0196(5) -0.0192(5)
N1 0.0338(7) 0.0235(6) 0.0264(7) -0.0169(5) 0.0132(6) -0.0100(5)
O2 0.0448(7) 0.0364(6) 0.0312(6) -0.0277(6) 0.0195(5) -0.0156(5)
N2 0.0252(7) 0.0254(6) 0.0237(6) -0.0111(5) 0.0012(5) -0.0042(5)
C2 0.0196(7) 0.0190(6) 0.0208(7) -0.0075(5) -0.0005(5) -0.0035(5)
C7 0.0220(7) 0.0183(6) 0.0208(7) -0.0081(5) -0.0007(6) -0.0024(5)
C10 0.0232(7) 0.0181(6) 0.0255(7) -0.0070(5) 0.0043(6) -0.0044(5)
C1 0.0224(7) 0.0235(6) 0.0218(7) -0.0109(6) 0.0029(6) -0.0045(5)
C17 0.0227(7) 0.0226(6) 0.0264(8) -0.0110(6) -0.0045(6) -0.0007(5)
C3 0.0246(7) 0.0227(6) 0.0257(8) -0.0124(6) -0.0011(6) -0.0027(6)
C8 0.0245(7) 0.0180(6) 0.0253(7) -0.0096(5) 0.0064(6) -0.0056(5)
C20 0.0288(8) 0.0281(7) 0.0244(8) -0.0157(6) 0.0002(6) -0.0021(6)
C5 0.0322(8) 0.0208(7) 0.0248(8) -0.0074(6) -0.0042(6) -0.0074(6)
C6 0.0251(8) 0.0235(7) 0.0210(7) -0.0083(6) 0.0027(6) -0.0046(5)
C16 0.0224(7) 0.0273(7) 0.0236(7) -0.0107(6) 0.0003(6) -0.0024(6)
C13 0.0313(8) 0.0257(7) 0.0225(7) -0.0134(6) -0.0003(6) -0.0030(6)
C18 0.0261(8) 0.0299(7) 0.0241(8) -0.0098(6) -0.0002(6) -0.0086(6)
C4 0.0327(8) 0.0214(7) 0.0311(8) -0.0139(6) -0.0053(7) -0.0049(6)
C12 0.0258(8) 0.0304(7) 0.0326(9) -0.0140(6) -0.0013(6) -0.0036(6)
C19 0.0280(8) 0.0351(8) 0.0213(7) -0.0159(7) 0.0036(6) -0.0036(6)
C9 0.0208(7) 0.0172(6) 0.0267(8) -0.0070(5) 0.0022(6) -0.0043(5)
C11 0.0239(8) 0.0265(7) 0.0302(8) -0.0116(6) 0.0058(6) -0.0043(6)
C14 0.0254(8) 0.0295(7) 0.0314(8) -0.0128(6) -0.0025(6) -0.0022(6)
C15 0.0322(9) 0.0306(8) 0.0252(8) -0.0111(7) 0.0034(7) -0.0039(6)

loop_
_atom_type_symbol
_atom_type_description
_atom_type_scat_dispersion_real
_atom_type_scat_dispersion_imag
_atom_type_scat_source
C C 0.0033 0.0016 'International Tables Vol C Tables 4.2.6.8 and 6.1.1.4'
H H 0.0000 0.0000 'International Tables Vol C Tables 4.2.6.8 and 6.1.1.4'
N N 0.0061 0.0033 'International Tables Vol C Tables 4.2.6.8 and 6.1.1.4'
O O 0.0106 0.0060 'International Tables Vol C Tables 4.2.6.8 and 6.1.1.4'
Cl Cl 0.1484 0.1585 'International Tables Vol C Tables 4.2.6.8 and 6.1.1.4'

loop_
_geom_angle_atom_site_label_1
_geom_angle_atom_site_label_2
_geom_angle_atom_site_label_3
_geom_angle
C7 N1 C8 125.61(12)
C16 N2 C20 118.50(13)
C3 C2 C7 119.31(13)
C3 C2 C1 119.23(13)
C7 C2 C1 121.41(12)
N1 C7 C6 121.24(13)
N1 C7 C2 120.68(12)
C6 C7 C2 118.08(12)
C11 C10 C9 119.50(14)
C11 C10 C15 120.20(13)
C9 C10 C15 120.30(14)
O1 C1 O2 122.29(13)
O1 C1 C2 123.64(13)
O2 C1 C2 114.06(12)
C18 C17 C16 120.16(13)
C18 C17 Cl1 120.99(11)
C16 C17 Cl1 118.86(12)
C4 C3 C2 121.72(14)
C13 C8 C9 120.55(13)
C13 C8 N1 117.98(13)
C9 C8 N1 121.36(13)
N2 C20 C19 122.62(13)
C6 C5 C4 120.96(13)
C5 C6 C7 121.19(14)
N2 C16 C17 121.67(14)
C12 C13 C8 120.18(14)
C17 C18 C19 117.96(14)
C3 C4 C5 118.73(13)
C11 C12 C13 119.76(14)
C20 C19 C18 119.08(14)
C8 C9 C10 118.83(13)
C8 C9 C14 121.47(13)
C10 C9 C14 119.68(13)
C12 C11 C10 121.18(14)

loop_
_geom_bond_atom_site_label_1
_geom_bond_atom_site_label_2
_geom_bond_distance
Cl1 C17 1.7293(14)
O1 C1 1.2215(17)
N1 C7 1.3816(17)
N1 C8 1.4212(19)
O2 C1 1.3159(18)
N2 C16 1.3379(18)
N2 C20 1.339(2)
C2 C3 1.4022(18)
C2 C7 1.413(2)
C2 C1 1.483(2)
C7 C6 1.402(2)
C10 C11 1.391(2)
C10 C9 1.410(2)
C10 C15 1.506(2)
C17 C18 1.374(2)
C17 C16 1.383(2)
C3 C4 1.381(2)
C8 C13 1.394(2)
C8 C9 1.403(2)
C20 C19 1.378(2)
C5 C6 1.3828(19)
C5 C4 1.384(2)
C13 C12 1.384(2)
C18 C19 1.389(2)
C12 C11 1.385(2)
C9 C14 1.503(2)

loop_
_geom_hbond_atom_site_label_D
_geom_hbond_atom_site_label_H
_geom_hbond_atom_site_label_A
_geom_hbond_distance_DH
_geom_hbond_distance_HA
_geom_hbond_distance_DA
_geom_hbond_angle_DHA
C16 H16 O1 0.95 2.52 3.194(2) 128.0
O2 H2 N2 0.84(3) 1.81(3) 2.6487(19) 175(3)
N1 H7 O1 0.89(2) 1.93(2) 2.6586(19) 137.6(17)

loop_
_geom_torsion_atom_site_label_1
_geom_torsion_atom_site_label_2
_geom_torsion_atom_site_label_3
_geom_torsion_atom_site_label_4
_geom_torsion
C8 N1 C7 C6 8.2(2)
C8 N1 C7 C2 -171.39(14)
C3 C2 C7 N1 179.98(13)
C1 C2 C7 N1 2.4(2)
C3 C2 C7 C6 0.4(2)
C1 C2 C7 C6 -177.16(13)
C3 C2 C1 O1 -174.28(14)
C7 C2 C1 O1 3.3(2)
C3 C2 C1 O2 5.8(2)
C7 C2 C1 O2 -176.57(13)
C7 C2 C3 C4 0.3(2)
C1 C2 C3 C4 177.94(13)
C7 N1 C8 C13 112.88(17)
C7 N1 C8 C9 -70.9(2)
C16 N2 C20 C19 0.2(2)
C4 C5 C6 C7 -0.4(2)
N1 C7 C6 C5 -179.91(13)
C2 C7 C6 C5 -0.4(2)
C20 N2 C16 C17 0.8(2)
C18 C17 C16 N2 -0.9(2)
Cl1 C17 C16 N2 178.71(11)
C9 C8 C13 C12 -0.4(2)
N1 C8 C13 C12 175.79(13)
C16 C17 C18 C19 0.0(2)
Cl1 C17 C18 C19 -179.57(11)
C2 C3 C4 C5 -1.1(2)
C6 C5 C4 C3 1.1(2)
C8 C13 C12 C11 0.6(2)
N2 C20 C19 C18 -1.0(2)
C17 C18 C19 C20 0.9(2)
C13 C8 C9 C10 -0.3(2)
N1 C8 C9 C10 -176.40(12)
C13 C8 C9 C14 178.38(13)
N1 C8 C9 C14 2.3(2)
C11 C10 C9 C8 0.8(2)
C15 C10 C9 C8 -178.86(12)
C11 C10 C9 C14 -177.87(12)
C15 C10 C9 C14 2.4(2)
C13 C12 C11 C10 -0.1(2)
C9 C10 C11 C12 -0.7(2)
C15 C10 C11 C12 179.04(14)
